data_2010542
loop_
_publ_author_name
'Novoa de Armas, H\'ector'
'Peeters, Oswald M. '
'Blaton, Norbert M. '
'De Ranter, Camiel J. '
'Pom\'es Hern\'andez, Ram\'on'
'Mola, Jos\'e L.'
'Seraf\'in P\'erez, Carlos'
'Su\'arez Garc\'ia, Leticia'
'Iglesias, Mart\'in A.'
'Coll Manchado, Francisco '

_publ_section_title
;
 3\b-Acetoxy-5\a,6\b-dihydroxybisnorcholanic acid 22\\rightarrow 16
 lactone
;
_journal_issue 1
_journal_name_full 'Acta Crystallographica Section C'
_journal_page_first 78
_journal_page_last 79
_journal_paper_doi 10.1107/S0108270199011300
_journal_volume 56
_journal_year 2000
_chemical_formula_moiety 'C24 H36 O6'
_chemical_formula_sum 'C24 H36 O6'
_chemical_formula_weight 420.53
_chemical_name_systematic
;
3\b-acetoxy-5\a,6\b-dihydroxy-bisnorcholanic acid 22\\rigtharrow16 lactone
;
_space_group_IT_number 19
_symmetry_cell_setting orthorhombic
_symmetry_space_group_name_Hall 'P 2ac 2ab'
_symmetry_space_group_name_H-M 'P 21 21 21'
_cell_angle_alpha 90.00
_cell_angle_beta 90.00
_cell_angle_gamma 90.00
_cell_formula_units_Z 4
_cell_length_a 6.3980(4)
_cell_length_b 9.7142(5)
_cell_length_c 35.119(4)
_cell_measurement_reflns_used 42
_cell_measurement_temperature 293
_cell_measurement_theta_max 28.80
_cell_measurement_theta_min 5.03
_cell_volume 2182.7(3)
_computing_cell_refinement XSCANS
_computing_data_collection 'XSCANS (Siemens, 1996)'
_computing_data_reduction XSCANS
_computing_molecular_graphics 'DIAMOND (Bergerhoff, 1996)'
_computing_publication_material 'PLATON (Spek, 1990) and PARST (Nardelli, 1983, 1995)'
_computing_structure_refinement 'SHELXL97 (Sheldrick, 1997)'
_computing_structure_solution 'SIR92 (Altomare et al, 1994)'
_diffrn_measurement_device_type 'Siemens P4 four-circle'
_diffrn_measurement_method \w/2\q
_diffrn_radiation_type 'Cu K\a'
_diffrn_radiation_wavelength 1.54184
_diffrn_reflns_av_R_equivalents .0243
_diffrn_reflns_limit_h_max 6
_diffrn_reflns_limit_h_min -1
_diffrn_reflns_limit_k_max 11
_diffrn_reflns_limit_k_min -1
_diffrn_reflns_limit_l_max 42
_diffrn_reflns_limit_l_min -1
_diffrn_reflns_number 3136
_diffrn_reflns_theta_max 69.13
_diffrn_standards_decay_% 4.0
_diffrn_standards_interval_count 100
_diffrn_standards_number 3
_exptl_absorpt_coefficient_mu .730
_exptl_absorpt_correction_T_max .877
_exptl_absorpt_correction_T_min .679
_exptl_absorpt_correction_type psi-scan
_exptl_absorpt_process_details '(North et al., 1968)'
_exptl_crystal_colour colourless
_exptl_crystal_density_diffrn 1.280
_exptl_crystal_density_method 'not measured'
_exptl_crystal_description prism
_exptl_crystal_F_000 912
_exptl_crystal_size_max .38
_exptl_crystal_size_mid .22
_exptl_crystal_size_min .18
_refine_diff_density_max .39
_refine_diff_density_min -.24
_refine_ls_extinction_coef .0037(5)
_refine_ls_extinction_method 'SHELXL97 (Sheldrick, 1997)'
_refine_ls_goodness_of_fit_all 1.051
_refine_ls_goodness_of_fit_ref 1.051
_refine_ls_hydrogen_treatment constr
_refine_ls_matrix_type full
_refine_ls_number_parameters 278
_refine_ls_number_reflns 2865
_refine_ls_R_factor_all .0485
_refine_ls_R_factor_gt .0457
_refine_ls_shift/su_max .001
_refine_ls_structure_factor_coef Fsqd
_refine_ls_weighting_details
;
w = 1/[\s^2^(Fo^2^)+(0.0791P)^2^+ 0.6321P]  where P=(Fo^2^+2Fc^2^)/3
;
_refine_ls_weighting_scheme calc
_refine_ls_wR_factor_all .1329
_refine_ls_wR_factor_ref .1329
_reflns_number_gt 2668
_reflns_number_total 2865
_reflns_threshold_expression 'F^2^> 2\s(F^2^)'
_cod_data_source_file ln1086.cif
_cod_data_source_block (I)
_cod_depositor_comments
;
The following automatic conversions were performed:
'_symmetry_cell_setting' value 'Orthorhombic' changed to 'orthorhombic'
according to '/home/saulius/struct/CIF-dictionaries/cif_core.dic'
dictionary named 'cif_core.dic' version 2.4.1 from 2010-06-29.

Automatic conversion script
Id: cif_fix_enum 1527 2010-12-29 10:47:43Z saulius 

The following automatic conversions were performed:

'_symmetry_cell_setting' value 'Orthorhombic' changed to
'orthorhombic' according to
/home/saulius/struct/CIF-dictionaries/cif_core.dic dictionary named
'cif_core.dic' version 2.4.1 from 2010-06-29.

Automatic conversion script
Id: cif_fix_values 1715 2011-07-08 13:25:40Z adriana 
;
_cod_database_code 2010542

loop_
_symmetry_equiv_pos_as_xyz
X,Y,Z
1/2-X,-Y,1/2+Z
1/2+X,1/2-Y,-Z
-X,1/2+Y,1/2-Z

loop_
_atom_site_label
_atom_site_fract_x
_atom_site_fract_y
_atom_site_fract_z
_atom_site_U_iso_or_equiv
_atom_site_adp_type
_atom_site_calc_flag
_atom_site_calc_attached_atom
_atom_site_refinement_flags
_atom_site_type_symbol
C1 .3186(5) 1.0030(3) .31552(7) .0436(8) aniso . . . C
C2 .3475(5) 1.0009(3) .27193(7) .0491(9) aniso . . . C
C3 .3361(5) .8548(3) .25668(7) .0456(8) aniso . . . C
C4 .1419(5) .7783(3) .27007(7) .0455(8) aniso . . . C
O5 .2977(3) .7171(2) .33032(5) .0475(6) aniso . . . O
C5 .1164(4) .7840(3) .31341(6) .0376(7) aniso . . . C
O6 -.2547(3) .7396(3) .30701(5) .0637(8) aniso . . . O
C6 -.0704(5) .6974(3) .32694(7) .0444(8) aniso . . . C
C7 -.0985(5) .7057(3) .36998(7) .0431(9) aniso . . . C
C8 -.1049(4) .8534(2) .38502(6) .0342(8) aniso . . . C
C9 .0950(4) .9313(2) .37262(6) .0339(7) aniso . . . C
C10 .1131(4) .9353(3) .32829(6) .0341(7) aniso . . . C
C11 .1160(5) 1.0737(3) .39139(7) .0410(8) aniso . . . C
C12 .0840(4) 1.0711(3) .43481(7) .0414(8) aniso . . . C
C13 -.1236(4) 1.0033(2) .44505(6) .0333(7) aniso . . . C
C14 -.1238(4) .8566(2) .42834(6) .0337(7) aniso . . . C
C15 -.3109(4) .7875(3) .44763(6) .0392(7) aniso . . . C
C16 -.3025(4) .8466(2) .48822(7) .0366(7) aniso . . . C
C17 -.1469(4) .9677(2) .48789(6) .0346(7) aniso . . . C
C18 -.3067(5) 1.0908(3) .43071(7) .0410(8) aniso . . . C
C19 -.0674(5) 1.0193(3) .31126(7) .0471(8) aniso . . . C
C20 -.2475(4) 1.0717(3) .51512(6) .0387(7) aniso . . . C
C21 -.1645(5) 1.0582(3) .55596(7) .0520(9) aniso . . . C
O22 -.6236(4) 1.0970(2) .52643(7) .0641(8) aniso . . . O
C22 -.4762(5) 1.0326(3) .51471(7) .0425(8) aniso . . . C
O23 -.5029(3) .9064(2) .49954(5) .0433(6) aniso . . . O
O31 .3162(4) .8533(2) .21499(5) .0540(7) aniso . . . O
O32 .6399(5) .9319(4) .20565(8) .0920(10) aniso . . . O
C32 .4777(7) .8905(4) .19356(9) .0630(10) aniso . . . C
C33 .4327(8) .8781(4) .15219(9) .085(2) aniso . . . C
H1A .4349 .9553 .3273 .054 iso calc C1 R H
H1B .3210 1.0977 .3243 .054 iso calc C1 R H
H2A .2395 1.0563 .2601 .061 iso calc C2 R H
H2B .4819 1.0407 .2655 .061 iso calc C2 R H
H3 .4615 .8038 .2643 .057 iso calc C3 R H
H4A .1510 .6829 .2621 .057 iso calc C4 R H
H4B .0195 .8184 .2581 .057 iso calc C4 R H
H5 .3076 .6384 .3221 .059 iso calc O5 R H
H6 -.3553 .7362 .3214 .080 iso calc O6 R H
H6A -.0425 .6012 .3203 .055 iso calc C6 R H
H7A .0156 .6570 .3822 .054 iso calc C7 R H
H7B -.2276 .6596 .3769 .054 iso calc C7 R H
H8 -.2266 .9001 .3740 .043 iso calc C8 R H
H9 .2135 .8764 .3817 .042 iso calc C9 R H
H11A .2538 1.1103 .3859 .051 iso calc C11 R H
H11B .0140 1.1355 .3802 .051 iso calc C11 R H
H12A .1976 1.0207 .4466 .052 iso calc C12 R H
H12B .0862 1.1645 .4446 .052 iso calc C12 R H
H14 .0013 .8109 .4383 .042 iso calc C14 R H
H15A -.2959 .6881 .4478 .049 iso calc C15 R H
H15B -.4407 .8117 .4350 .049 iso calc C15 R H
H16 -.2584 .7759 .5064 .046 iso calc C16 R H
H17 -.0120 .9376 .4981 .043 iso calc C17 R H
H18A -.2963 1.1819 .4411 .051 iso calc C18 R H
H18B -.4361 1.0497 .4386 .051 iso calc C18 R H
H18C -.3025 1.0955 .4034 .051 iso calc C18 R H
H19A -.0451 1.1154 .3162 .059 iso calc C19 R H
H19B -.1968 .9908 .3226 .059 iso calc C19 R H
H19C -.0733 1.0043 .2843 .059 iso calc C19 R H
H20 -.2284 1.1658 .5057 .048 iso calc C20 R H
H21A -.1808 .9649 .5645 .065 iso calc C21 R H
H21B -.2416 1.1185 .5724 .065 iso calc C21 R H
H21C -.0192 1.0827 .5565 .065 iso calc C21 R H
H33A .4379 .7829 .1449 .106 iso calc C33 R H
H33B .5350 .9290 .1380 .106 iso calc C33 R H
H33C .2961 .9143 .1470 .106 iso calc C33 R H

loop_
_atom_site_aniso_label
_atom_site_aniso_U_11
_atom_site_aniso_U_22
_atom_site_aniso_U_33
_atom_site_aniso_U_12
_atom_site_aniso_U_13
_atom_site_aniso_U_23
C1 .038(2) .0530(10) .0400(10) -.0080(10) .0050(10) -.0010(10)
C2 .045(2) .062(2) .0410(10) -.009(2) .0050(10) .0010(10)
C3 .043(2) .061(2) .0330(10) -.002(2) .0020(10) .0020(10)
C4 .045(2) .0560(10) .0360(10) -.0040(10) .0030(10) -.0060(10)
O5 .0420(10) .0510(10) .0500(10) .0090(10) .0009(9) -.0010(8)
C5 .0320(10) .0460(10) .0350(10) -.0020(10) -.0010(10) .0000(10)
O6 .0360(10) .112(2) .0427(9) -.0150(10) -.0022(9) -.0070(10)
C6 .042(2) .0500(10) .0410(10) -.0110(10) .0040(10) -.0080(10)
C7 .049(2) .0420(10) .0390(10) -.0100(10) .0040(10) -.0030(10)
C8 .0330(10) .0370(10) .0330(10) -.0040(10) -.0020(10) .0004(9)
C9 .0280(10) .0410(10) .0330(10) -.0020(10) -.0020(10) .0017(9)
C10 .0260(10) .0430(10) .0330(10) -.0030(10) -.0010(10) .0007(9)
C11 .040(2) .0430(10) .0400(10) -.0120(10) .0040(10) -.0020(10)
C12 .036(2) .0480(10) .0400(10) -.0100(10) .0010(10) -.0070(10)
C13 .0300(10) .0370(10) .0330(10) -.0050(10) .0000(10) -.0014(9)
C14 .0320(10) .0380(10) .0320(10) -.0010(10) .0010(10) -.0012(9)
C15 .041(2) .0380(10) .0380(10) -.0090(10) .0050(10) .0000(10)
C16 .0370(10) .0360(10) .0370(10) .0020(10) .0060(10) .0042(9)
C17 .0320(10) .0390(10) .0330(10) .0020(10) -.0010(10) -.0011(9)
C18 .039(2) .0430(10) .0410(10) .0030(10) -.0020(10) .0060(10)
C19 .044(2) .060(2) .0380(10) .006(2) -.0010(10) .0090(10)
C20 .038(2) .0410(10) .0370(10) .0010(10) .0020(10) -.0030(10)
C21 .052(2) .067(2) .0370(10) .005(2) -.0010(10) -.0090(10)
O22 .0450(10) .0650(10) .0820(10) .0110(10) .0120(10) -.0170(10)
C22 .039(2) .0460(10) .0430(10) .0030(10) .0020(10) -.0030(10)
O23 .0340(10) .0434(9) .0524(9) -.0022(9) .0103(9) -.0041(8)
O31 .0570(10) .0720(10) .0325(8) -.0050(10) .0100(9) .0000(8)
O32 .074(2) .126(3) .077(2) -.029(2) .028(2) -.014(2)
C32 .072(3) .062(2) .054(2) -.005(2) .023(2) -.0050(10)
C33 .135(4) .074(2) .046(2) .013(3) .028(2) .007(2)

loop_
_atom_type_symbol
_atom_type_scat_dispersion_real
_atom_type_scat_dispersion_imag
_atom_type_scat_source
C .0181 .0091
;
International Tables for Crystallography (Vol. C)
;
H .0000 .0000
;
International Tables for Crystallography (Vol. C)
;
O .0492 .0322
;
International Tables for Crystallography (Vol. C)
;

loop_
_geom_angle_atom_site_label_1
_geom_angle_atom_site_label_2
_geom_angle_atom_site_label_3
_geom_angle
_geom_angle_publ_flag
C16 O23 C22 110.9(2) yes
C3 O31 C32 119.6(3) yes
C5 O5 H5 109.50 no
C6 O6 H6 109.46 no
C2 C1 C10 112.7(2) no
C1 C2 C3 110.9(2) no
C2 C3 C4 112.8(2) no
O31 C3 C2 111.4(2) yes
O31 C3 C4 103.4(2) yes
C3 C4 C5 112.1(2) no
O5 C5 C10 107.14(19) yes
O5 C5 C4 107.7(2) yes
O5 C5 C6 104.4(2) yes
C6 C5 C10 113.7(2) no
C4 C5 C10 111.6(2) no
C4 C5 C6 111.7(2) no
O6 C6 C7 111.9(2) yes
O6 C6 C5 109.4(2) yes
C5 C6 C7 111.7(2) no
C6 C7 C8 113.3(2) no
C7 C8 C9 109.8(2) no
C9 C8 C14 109.62(18) no
C7 C8 C14 111.43(17) no
C8 C9 C11 113.0(2) no
C8 C9 C10 110.72(19) no
C10 C9 C11 113.48(19) no
C1 C10 C9 111.4(2) no
C1 C10 C5 107.1(2) no
C5 C10 C19 112.4(2) no
C9 C10 C19 110.2(2) no
C5 C10 C9 108.15(19) no
C1 C10 C19 107.6(2) no
C9 C11 C12 113.5(2) no
C11 C12 C13 110.9(2) no
C12 C13 C18 110.4(2) no
C12 C13 C14 108.1(2) no
C12 C13 C17 114.1(2) no
C17 C13 C18 111.7(2) no
C14 C13 C17 99.39(15) no
C14 C13 C18 112.8(2) no
C8 C14 C13 113.47(16) no
C8 C14 C15 119.62(19) no
C13 C14 C15 103.75(19) no
C14 C15 C16 102.7(2) no
C15 C16 C17 107.49(19) no
O23 C16 C17 105.39(16) yes
O23 C16 C15 111.7(2) yes
C13 C17 C20 119.91(18) no
C13 C17 C16 103.86(18) no
C16 C17 C20 103.1(2) no
C17 C20 C22 103.6(2) no
C17 C20 C21 112.4(2) no
C21 C20 C22 108.8(2) no
O22 C22 C20 128.6(3) yes
O23 C22 C20 110.8(2) yes
O22 C22 O23 120.6(3) yes
O32 C32 C33 123.0(4) yes
O31 C32 O32 124.6(3) yes
O31 C32 C33 112.4(4) yes
C2 C1 H1A 109.04 no
C2 C1 H1B 109.01 no
C10 C1 H1A 109.07 no
C10 C1 H1B 109.07 no
H1A C1 H1B 107.79 no
C1 C2 H2A 109.46 no
C1 C2 H2B 109.46 no
C3 C2 H2A 109.45 no
C3 C2 H2B 109.45 no
H2A C2 H2B 108.05 no
O31 C3 H3 109.66 no
C2 C3 H3 109.72 no
C4 C3 H3 109.68 no
C3 C4 H4A 109.18 no
C3 C4 H4B 109.19 no
C5 C4 H4A 109.19 no
C5 C4 H4B 109.20 no
H4A C4 H4B 107.90 no
O6 C6 H6A 107.89 no
C5 C6 H6A 107.90 no
C7 C6 H6A 107.90 no
C6 C7 H7A 108.91 no
C6 C7 H7B 108.93 no
C8 C7 H7A 108.90 no
C8 C7 H7B 108.94 no
H7A C7 H7B 107.74 no
C7 C8 H8 108.61 no
C9 C8 H8 108.64 no
C14 C8 H8 108.63 no
C8 C9 H9 106.35 no
C10 C9 H9 106.33 no
C11 C9 H9 106.36 no
C9 C11 H11A 108.91 no
C9 C11 H11B 108.87 no
C12 C11 H11A 108.88 no
C12 C11 H11B 108.85 no
H11A C11 H11B 107.71 no
C11 C12 H12A 109.47 no
C11 C12 H12B 109.45 no
C13 C12 H12A 109.49 no
C13 C12 H12B 109.47 no
H12A C12 H12B 108.02 no
C8 C14 H14 106.39 no
C13 C14 H14 106.39 no
C15 C14 H14 106.38 no
C14 C15 H15A 111.21 no
C14 C15 H15B 111.22 no
C16 C15 H15A 111.24 no
C16 C15 H15B 111.24 no
H15A C15 H15B 109.17 no
O23 C16 H16 110.70 no
C15 C16 H16 110.69 no
C17 C16 H16 110.71 no
C13 C17 H17 109.75 no
C16 C17 H17 109.78 no
C20 C17 H17 109.74 no
C13 C18 H18A 109.50 no
C13 C18 H18B 109.45 no
C13 C18 H18C 109.46 no
H18A C18 H18B 109.48 no
H18A C18 H18C 109.49 no
H18B C18 H18C 109.44 no
C10 C19 H19A 109.48 no
C10 C19 H19B 109.47 no
C10 C19 H19C 109.49 no
H19A C19 H19B 109.44 no
H19A C19 H19C 109.47 no
H19B C19 H19C 109.47 no
C17 C20 H20 110.62 no
C21 C20 H20 110.60 no
C22 C20 H20 110.60 no
C20 C21 H21A 109.49 no
C20 C21 H21B 109.48 no
C20 C21 H21C 109.45 no
H21A C21 H21B 109.47 no
H21A C21 H21C 109.47 no
H21B C21 H21C 109.47 no
C32 C33 H33A 109.47 no
C32 C33 H33B 109.49 no
C32 C33 H33C 109.51 no
H33A C33 H33B 109.43 no
H33A C33 H33C 109.44 no
H33B C33 H33C 109.49 no

loop_
_geom_bond_atom_site_label_1
_geom_bond_atom_site_label_2
_geom_bond_site_symmetry_1
_geom_bond_site_symmetry_2
_geom_bond_distance
_geom_bond_publ_flag
O5 C5 . . 1.456(3) yes
O6 C6 . . 1.431(4) yes
O22 C22 . . 1.204(4) yes
O23 C16 . . 1.463(3) yes
O23 C22 . . 1.348(3) yes
O31 C3 . . 1.470(3) yes
O31 C32 . . 1.328(5) yes
O32 C32 . . 1.191(5) yes
O5 H5 . . .8195 no
O6 H6 . . .8201 no
C1 C2 . . 1.542(4) no
C1 C10 . . 1.537(4) no
C2 C3 . . 1.518(4) no
C3 C4 . . 1.523(4) no
C4 C5 . . 1.532(3) no
C5 C10 . . 1.560(4) no
C5 C6 . . 1.537(4) no
C6 C7 . . 1.524(4) no
C7 C8 . . 1.529(3) no
C8 C14 . . 1.526(3) no
C8 C9 . . 1.549(3) no
C9 C11 . . 1.538(3) no
C9 C10 . . 1.562(3) no
C10 C19 . . 1.535(4) no
C11 C12 . . 1.539(3) no
C12 C13 . . 1.526(4) no
C13 C18 . . 1.532(4) no
C13 C14 . . 1.541(3) no
C13 C17 . . 1.551(3) no
C14 C15 . . 1.531(3) no
C15 C16 . . 1.538(3) no
C16 C17 . . 1.541(3) no
C17 C20 . . 1.533(3) no
C20 C21 . . 1.535(3) no
C20 C22 . . 1.512(4) no
C32 C33 . . 1.486(5) no
C1 H1A . . .9699 no
C1 H1B . . .9703 no
C2 H2A . . .9698 no
C2 H2B . . .9700 no
C3 H3 . . .9801 no
C4 H4A . . .9702 no
C4 H4B . . .9697 no
C6 H6A . . .9797 no
C7 H7A . . .9703 no
C7 H7B . . .9698 no
C8 H8 . . .9799 no
C9 H9 . . .9804 no
C11 H11A . . .9700 no
C11 H11B . . .9702 no
C12 H12A . . .9700 no
C12 H12B . . .9704 no
C14 H14 . . .9799 no
C15 H15A . . .9699 no
C15 H15B . . .9698 no
C16 H16 . . .9800 no
C17 H17 . . .9797 no
C18 H18A . . .9597 no
C18 H18B . . .9601 no
C18 H18C . . .9599 no
C19 H19A . . .9601 no
C19 H19B . . .9602 no
C19 H19C . . .9600 no
C20 H20 . . .9795 no
C21 H21A . . .9600 no
C21 H21B . . .9600 no
C21 H21C . . .9600 no
C33 H33A . . .9604 no
C33 H33B . . .9599 no
C33 H33C . . .9599 no

loop_
_geom_hbond_atom_site_label_D
_geom_hbond_atom_site_label_H
_geom_hbond_atom_site_label_A
_geom_hbond_site_symmetry_A
_geom_hbond_distance_DH
_geom_hbond_distance_HA
_geom_hbond_distance_DA
_geom_hbond_angle_DHA
_geom_hbond_publ_flag
O5 H5 O32 4_645 .82 2.26 3.071(4) 173 yes
O6 H6 O5 1_455 .82 2.25 2.986(3) 150 yes
C3 H3 O6 1_655 .98 2.44 3.352(4) 155 yes
C16 H16 O23 3_566 .98 2.42 3.146(3) 131 yes

loop_
_geom_torsion_atom_site_label_1
_geom_torsion_atom_site_label_2
_geom_torsion_atom_site_label_3
_geom_torsion_atom_site_label_4
_geom_torsion
_geom_torsion_publ_flag
C22 O23 C16 C17 -15.4(2) no
C16 O23 C22 O22 -178.5(2) no
C22 O23 C16 C15 -131.8(2) no
C16 O23 C22 C20 .0(3) no
C32 O31 C3 C4 -168.3(3) no
C3 O31 C32 C33 178.0(3) no
C32 O31 C3 C2 70.3(4) no
C3 O31 C32 O32 -3.4(6) no
C2 C1 C10 C19 -62.5(3) no
C2 C1 C10 C9 176.6(2) no
C10 C1 C2 C3 -56.5(3) no
C2 C1 C10 C5 58.5(3) no
C1 C2 C3 O31 167.3(2) no
C1 C2 C3 C4 51.5(3) no
C2 C3 C4 C5 -52.1(3) no
O31 C3 C4 C5 -172.6(2) no
C3 C4 C5 O5 -61.6(3) no
C3 C4 C5 C10 55.8(3) no
C3 C4 C5 C6 -175.7(2) no
C4 C5 C10 C19 60.2(3) no
C4 C5 C6 O6 -54.3(3) no
C10 C5 C6 O6 73.1(3) no
C4 C5 C6 C7 -178.7(2) no
C6 C5 C10 C1 174.7(2) no
O5 C5 C6 C7 65.1(3) no
C10 C5 C6 C7 -51.3(3) no
C4 C5 C10 C9 -178.0(2) no
C4 C5 C10 C1 -57.8(3) no
O5 C5 C10 C1 59.9(2) no
O5 C5 C6 O6 -170.5(2) no
O5 C5 C10 C9 -60.3(2) no
O5 C5 C10 C19 177.84(19) no
C6 C5 C10 C19 -67.3(3) no
C6 C5 C10 C9 54.6(3) no
C5 C6 C7 C8 51.4(3) no
O6 C6 C7 C8 -71.6(3) no
C6 C7 C8 C9 -55.9(3) no
C6 C7 C8 C14 -177.5(2) no
C7 C8 C9 C11 -171.7(2) no
C9 C8 C14 C13 56.3(3) no
C7 C8 C14 C13 178.1(2) no
C9 C8 C14 C15 179.3(2) no
C7 C8 C14 C15 -58.9(3) no
C14 C8 C9 C11 -48.9(2) no
C14 C8 C9 C10 -177.48(18) no
C7 C8 C9 C10 59.8(2) no
C8 C9 C10 C19 64.8(3) no
C8 C9 C10 C5 -58.4(2) no
C11 C9 C10 C1 55.8(3) no
C8 C9 C10 C1 -175.9(2) no
C10 C9 C11 C12 176.3(2) no
C11 C9 C10 C5 173.2(2) no
C8 C9 C11 C12 49.1(3) no
C11 C9 C10 C19 -63.6(3) no
C9 C11 C12 C13 -53.9(3) no
C11 C12 C13 C17 167.4(2) no
C11 C12 C13 C14 57.9(3) no
C11 C12 C13 C18 -65.9(3) no
C18 C13 C17 C20 -34.3(3) no
C18 C13 C14 C15 -70.4(2) no
C18 C13 C14 C8 61.0(3) no
C18 C13 C17 C16 80.0(2) no
C17 C13 C14 C8 179.4(2) no
C17 C13 C14 C15 48.0(2) no
C12 C13 C17 C16 -153.9(2) no
C14 C13 C17 C20 -153.5(2) no
C14 C13 C17 C16 -39.2(2) no
C12 C13 C14 C15 167.33(18) no
C12 C13 C17 C20 91.8(3) no
C12 C13 C14 C8 -61.3(3) no
C8 C14 C15 C16 -165.29(19) no
C13 C14 C15 C16 -37.7(2) no
C14 C15 C16 O23 127.42(19) no
C14 C15 C16 C17 12.3(2) no
C15 C16 C17 C20 142.97(19) no
O23 C16 C17 C20 23.7(2) no
C15 C16 C17 C13 17.2(2) no
O23 C16 C17 C13 -102.1(2) no
C16 C17 C20 C21 94.1(2) no
C13 C17 C20 C21 -151.2(2) no
C16 C17 C20 C22 -23.2(2) no
C13 C17 C20 C22 91.5(3) no
C21 C20 C22 O22 73.9(4) no
C21 C20 C22 O23 -104.5(2) no
C17 C20 C22 O23 15.3(3) no
C17 C20 C22 O22 -166.3(3) no
